data_4037989
loop_
_publ_author_name
'Arupula, Sanjeeva K.'
'Qureshi, Asif Ali'
'Swamy, K. C. Kumara'

_publ_section_title
;
 Lewis Base Switched [3+3] and [4+2] Annulation Reaction of \d-Acetoxy
 Allenoates with Cyclic N-Sulfonyl Imines: Divergent Synthesis of
 Functionalized \a-Pyridyl Acetates and Teraryl Scaffolds.
;
_journal_name_full 'The Journal of organic chemistry'
_journal_paper_doi 10.1021/acs.joc.9b03281
_journal_year 2020
_chemical_formula_sum 'C23 H23 N O4'
_chemical_formula_weight 377.42
_space_group_IT_number 14
_space_group_name_Hall '-P 2yn'
_space_group_name_H-M_alt 'P 1 21/n 1'
_symmetry_cell_setting monoclinic
_symmetry_space_group_name_H-M 'P 1 21/n 1'
_atom_sites_solution_hydrogens geom
_atom_sites_solution_primary direct
_atom_sites_solution_secondary difmap
_audit_creation_method SHELXL-97
_cell_angle_alpha 90.00
_cell_angle_beta 101.2327(16)
_cell_angle_gamma 90.00
_cell_formula_units_Z 4
_cell_length_a 14.7401(6)
_cell_length_b 7.7423(3)
_cell_length_c 17.8057(7)
_cell_measurement_reflns_used 8648
_cell_measurement_temperature 298(2)
_cell_measurement_theta_max 21.13
_cell_measurement_theta_min 2.88
_cell_volume 1993.10(14)
_computing_structure_refinement 'SHELXL-97 (Sheldrick, 2008)'
_computing_structure_solution 'SHELXS-97 (Sheldrick, 2008)'
_diffrn_ambient_temperature 298(2)
_diffrn_measured_fraction_theta_full 0.996
_diffrn_measured_fraction_theta_max 0.996
_diffrn_measurement_device_type 'Bruker APEX-II CCD'
_diffrn_measurement_method '\f and \w scans'
_diffrn_radiation_monochromator graphite
_diffrn_radiation_source 'fine-focus sealed tube'
_diffrn_radiation_type MoK\a
_diffrn_radiation_wavelength 0.71073
_diffrn_reflns_av_R_equivalents 0.0417
_diffrn_reflns_av_sigmaI/netI 0.0203
_diffrn_reflns_limit_h_max 17
_diffrn_reflns_limit_h_min -17
_diffrn_reflns_limit_k_max 9
_diffrn_reflns_limit_k_min -9
_diffrn_reflns_limit_l_max 21
_diffrn_reflns_limit_l_min -21
_diffrn_reflns_number 29881
_diffrn_reflns_theta_full 25.00
_diffrn_reflns_theta_max 25.00
_diffrn_reflns_theta_min 2.88
_exptl_absorpt_coefficient_mu 0.086
_exptl_absorpt_correction_type none
_exptl_crystal_colour Colourless
_exptl_crystal_density_diffrn 1.258
_exptl_crystal_density_method 'not measured'
_exptl_crystal_description Needle
_exptl_crystal_F_000 800
_exptl_crystal_size_max 0.1
_exptl_crystal_size_mid 0.01
_exptl_crystal_size_min 0.01
_refine_diff_density_max 0.618
_refine_diff_density_min -0.423
_refine_diff_density_rms 0.051
_refine_ls_extinction_method none
_refine_ls_goodness_of_fit_ref 1.062
_refine_ls_hydrogen_treatment mixed
_refine_ls_matrix_type full
_refine_ls_number_parameters 257
_refine_ls_number_reflns 3501
_refine_ls_number_restraints 1
_refine_ls_restrained_S_all 1.068
_refine_ls_R_factor_all 0.0858
_refine_ls_R_factor_gt 0.0700
_refine_ls_shift/su_max 0.010
_refine_ls_shift/su_mean 0.001
_refine_ls_structure_factor_coef Fsqd
_refine_ls_weighting_details 'calc w=1/[\s^2^(Fo^2^)+(0.1121P)^2^+1.3649P] where P=(Fo^2^+2Fc^2^)/3'
_refine_ls_weighting_scheme calc
_refine_ls_wR_factor_gt 0.2002
_refine_ls_wR_factor_ref 0.2140
_reflns_number_gt 2752
_reflns_number_total 3501
_reflns_threshold_expression >2sigma(I)
_cod_data_source_file jo9b03281_si_002.cif
_cod_data_source_block Compound3db
_cod_depositor_comments
;
The following automatic conversions were performed:

data item '_exptl_absorpt_correction_type' value 'None' was changed
to 'none' in accordance with the
/home/data/users/saulius/crontab/automatic-downloads/rss-feeds/ACS/lib/dictionaries/cif_core.dic
dictionary named 'cif_core.dic' version 2.4.2 last updated on
2011-04-26.

data item '_symmetry_cell_setting' value 'Monoclinic' was changed to
'monoclinic' in accordance with the
/home/data/users/saulius/crontab/automatic-downloads/rss-feeds/ACS/lib/dictionaries/cif_core.dic
dictionary named 'cif_core.dic' version 2.4.2 last updated on
2011-04-26.

Automatic conversion script
Id: cif_fix_values 7556 2019-12-06 15:28:31Z antanas 
;
_cod_original_sg_symbol_H-M P2(1)/n
_cod_database_code 4037989

loop_
_symmetry_equiv_pos_as_xyz
'x, y, z'
'-x+1/2, y+1/2, -z+1/2'
'-x, -y, -z'
'x-1/2, -y-1/2, z-1/2'

loop_
_atom_site_label
_atom_site_type_symbol
_atom_site_fract_x
_atom_site_fract_y
_atom_site_fract_z
_atom_site_U_iso_or_equiv
_atom_site_adp_type
_atom_site_occupancy
_atom_site_symmetry_multiplicity
_atom_site_calc_flag
_atom_site_refinement_flags
_atom_site_disorder_assembly
_atom_site_disorder_group
N1 N 0.73438(14) 0.8921(3) 0.15519(12) 0.0441(5) Uani 1 1 d . . .
C4 C 0.62304(16) 0.8216(3) 0.23422(14) 0.0409(6) Uani 1 1 d . . .
C5 C 0.71392(17) 0.8568(3) 0.22409(14) 0.0402(6) Uani 1 1 d . . .
C3 C 0.55213(17) 0.8420(3) 0.16976(15) 0.0427(6) Uani 1 1 d . . .
C13 C 0.79570(17) 0.8583(3) 0.28841(14) 0.0415(6) Uani 1 1 d . . .
C2 C 0.57507(18) 0.8813(3) 0.09980(15) 0.0475(6) Uani 1 1 d . . .
H2 H 0.5286 0.8928 0.0565 0.057 Uiso 1 1 calc R . .
C11 C 0.41361(18) 0.9287(4) 0.22317(16) 0.0510(7) Uani 1 1 d . . .
H11 H 0.4516 1.0009 0.2574 0.061 Uiso 1 1 calc R . .
C9 C 0.26268(17) 0.8189(4) 0.17205(16) 0.0487(6) Uani 1 1 d . . .
C6 C 0.45275(17) 0.8262(3) 0.17418(14) 0.0431(6) Uani 1 1 d . . .
C15 C 0.8636(2) 0.9241(4) 0.42036(16) 0.0564(7) Uani 1 1 d . . .
H15 H 0.8573 0.9680 0.4677 0.068 Uiso 1 1 calc R . .
O1 O 0.16883(13) 0.8062(3) 0.16642(13) 0.0666(6) Uani 1 1 d . . .
C8 C 0.30053(18) 0.7135(4) 0.12371(16) 0.0521(7) Uani 1 1 d . . .
H8 H 0.2627 0.6391 0.0904 0.063 Uiso 1 1 calc R . .
C7 C 0.39410(18) 0.7183(4) 0.12465(15) 0.0493(7) Uani 1 1 d . . .
H7 H 0.4186 0.6476 0.0913 0.059 Uiso 1 1 calc R . .
C1 C 0.66606(18) 0.9034(3) 0.09390(14) 0.0458(6) Uani 1 1 d . . .
C18 C 0.88277(17) 0.8033(3) 0.27777(15) 0.0455(6) Uani 1 1 d . . .
C14 C 0.78930(19) 0.9229(3) 0.35999(15) 0.0492(6) Uani 1 1 d . . .
H14 H 0.7330 0.9667 0.3674 0.059 Uiso 1 1 calc R . .
C10 C 0.31939(19) 0.9265(4) 0.22261(17) 0.0540(7) Uani 1 1 d . . .
H10 H 0.2946 0.9968 0.2559 0.065 Uiso 1 1 calc R . .
C17 C 0.95732(19) 0.8010(4) 0.33919(17) 0.0544(7) Uani 1 1 d . . .
H17 H 1.0143 0.7594 0.3323 0.065 Uiso 1 1 calc R . .
C23 C 0.60158(19) 0.7537(4) 0.30761(16) 0.0541(7) Uani 1 1 d . . .
H23A H 0.5881 0.8484 0.3385 0.081 Uiso 1 1 calc R . .
H23B H 0.6539 0.6909 0.3349 0.081 Uiso 1 1 calc R . .
H23C H 0.5490 0.6782 0.2965 0.081 Uiso 1 1 calc R . .
C16 C 0.9473(2) 0.8597(4) 0.40982(17) 0.0573(8) Uani 1 1 d . . .
H16 H 0.9973 0.8560 0.4507 0.069 Uiso 1 1 calc R . .
C12 C 0.1278(2) 0.9095(5) 0.2169(3) 0.0871(12) Uani 1 1 d . . .
H12A H 0.1554 0.8822 0.2689 0.131 Uiso 1 1 calc R . .
H12B H 0.0626 0.8865 0.2085 0.131 Uiso 1 1 calc R . .
H12C H 0.1376 1.0294 0.2074 0.131 Uiso 1 1 calc R . .
O4 O 0.89850(13) 0.7510(3) 0.20840(11) 0.0601(6) Uani 1 1 d . . .
H4 H 0.8570 0.7869 0.1745 0.090 Uiso 1 1 calc R . .
C19 C 0.6939(2) 0.9477(4) 0.01886(16) 0.0616(8) Uani 1 1 d . . .
H19A H 0.6387 0.9669 -0.0198 0.074 Uiso 1 1 calc R . .
H19B H 0.7292 1.0542 0.0249 0.074 Uiso 1 1 calc R . .
C20 C 0.7494(3) 0.8110(5) -0.0074(2) 0.0787(11) Uani 1 1 d . . .
O3 O 0.8354(2) 0.8307(6) 0.0154(3) 0.1476(16) Uani 1 1 d . . .
O2 O 0.7146(3) 0.6945(5) -0.0483(3) 0.1520(17) Uani 1 1 d . . .
C21 C 0.8917(6) 0.6904(13) -0.0075(8) 0.252(6) Uani 1 1 d D . .
H21A H 0.9018 0.6007 0.0313 0.302 Uiso 1 1 calc R . .
H21B H 0.8608 0.6400 -0.0555 0.302 Uiso 1 1 calc R . .
C22 C 0.9753(9) 0.7630(15) -0.0154(11) 0.363(11) Uani 1 1 d D . .
H22A H 0.9787 0.7673 -0.0687 0.544 Uiso 1 1 calc R . .
H22B H 1.0253 0.6941 0.0117 0.544 Uiso 1 1 calc R . .
H22C H 0.9798 0.8779 0.0052 0.544 Uiso 1 1 calc R . .

loop_
_atom_site_aniso_label
_atom_site_aniso_U_11
_atom_site_aniso_U_22
_atom_site_aniso_U_33
_atom_site_aniso_U_23
_atom_site_aniso_U_13
_atom_site_aniso_U_12
N1 0.0415(11) 0.0472(12) 0.0441(12) 0.0032(9) 0.0093(9) -0.0001(9)
C4 0.0381(13) 0.0403(13) 0.0449(13) -0.0006(10) 0.0094(10) 0.0018(10)
C5 0.0413(13) 0.0384(12) 0.0410(13) 0.0002(10) 0.0086(10) 0.0018(10)
C3 0.0394(13) 0.0418(13) 0.0467(14) -0.0029(10) 0.0082(10) 0.0036(10)
C13 0.0396(13) 0.0396(13) 0.0445(13) 0.0023(10) 0.0058(10) -0.0041(10)
C2 0.0431(14) 0.0540(15) 0.0434(14) -0.0005(12) 0.0039(11) 0.0049(12)
C11 0.0422(14) 0.0531(16) 0.0572(16) -0.0127(13) 0.0089(12) -0.0025(12)
C9 0.0362(13) 0.0535(15) 0.0566(15) 0.0049(12) 0.0091(11) -0.0001(11)
C6 0.0374(13) 0.0453(14) 0.0459(14) 0.0006(11) 0.0061(10) 0.0036(10)
C15 0.0618(18) 0.0571(17) 0.0465(15) -0.0013(12) 0.0010(13) -0.0028(14)
O1 0.0379(11) 0.0785(15) 0.0846(15) -0.0067(12) 0.0150(10) -0.0031(10)
C8 0.0435(14) 0.0576(16) 0.0530(15) -0.0084(13) 0.0039(12) -0.0060(12)
C7 0.0463(15) 0.0531(15) 0.0476(14) -0.0083(12) 0.0071(11) 0.0036(12)
C1 0.0484(14) 0.0487(14) 0.0405(13) 0.0023(11) 0.0094(11) 0.0045(11)
C18 0.0403(14) 0.0434(13) 0.0525(15) 0.0019(11) 0.0083(11) -0.0025(11)
C14 0.0466(15) 0.0515(15) 0.0484(15) -0.0011(12) 0.0067(11) 0.0007(12)
C10 0.0472(15) 0.0510(15) 0.0662(17) -0.0093(13) 0.0172(13) 0.0026(12)
C17 0.0391(14) 0.0550(16) 0.0668(18) 0.0067(14) 0.0044(13) -0.0018(12)
C23 0.0464(15) 0.0671(18) 0.0498(15) 0.0088(13) 0.0115(12) -0.0001(13)
C16 0.0530(17) 0.0559(16) 0.0556(17) 0.0087(13) -0.0077(13) -0.0077(13)
C12 0.0486(18) 0.092(3) 0.128(3) -0.014(2) 0.036(2) 0.0002(18)
O4 0.0423(11) 0.0813(15) 0.0574(12) -0.0055(10) 0.0118(9) 0.0060(10)
C19 0.0592(18) 0.079(2) 0.0488(16) 0.0113(15) 0.0153(13) 0.0022(15)
C20 0.098(3) 0.079(2) 0.071(2) -0.0074(19) 0.047(2) -0.015(2)
O3 0.080(2) 0.187(4) 0.177(4) -0.065(3) 0.029(2) 0.034(2)
O2 0.180(4) 0.123(3) 0.177(4) -0.073(3) 0.095(3) -0.052(3)
C21 0.140(6) 0.240(10) 0.398(16) -0.088(10) 0.110(9) 0.063(7)
C22 0.267(15) 0.321(19) 0.57(3) 0.033(17) 0.266(18) 0.114(13)

loop_
_atom_type_symbol
_atom_type_description
_atom_type_scat_dispersion_real
_atom_type_scat_dispersion_imag
_atom_type_scat_source
C C 0.0033 0.0016 'International Tables Vol C Tables 4.2.6.8 and 6.1.1.4'
H H 0.0000 0.0000 'International Tables Vol C Tables 4.2.6.8 and 6.1.1.4'
N N 0.0061 0.0033 'International Tables Vol C Tables 4.2.6.8 and 6.1.1.4'
O O 0.0106 0.0060 'International Tables Vol C Tables 4.2.6.8 and 6.1.1.4'

loop_
_geom_angle_atom_site_label_1
_geom_angle_atom_site_label_2
_geom_angle_atom_site_label_3
_geom_angle
_geom_angle_site_symmetry_1
_geom_angle_site_symmetry_3
_geom_angle_publ_flag
C1 N1 C5 119.4(2) . . ?
C3 C4 C5 116.6(2) . . ?
C3 C4 C23 120.2(2) . . ?
C5 C4 C23 123.1(2) . . ?
N1 C5 C4 122.8(2) . . ?
N1 C5 C13 114.0(2) . . ?
C4 C5 C13 123.2(2) . . ?
C2 C3 C4 119.1(2) . . ?
C2 C3 C6 118.7(2) . . ?
C4 C3 C6 122.1(2) . . ?
C14 C13 C18 117.5(2) . . ?
C14 C13 C5 121.2(2) . . ?
C18 C13 C5 121.2(2) . . ?
C1 C2 C3 120.5(2) . . ?
C6 C11 C10 121.9(2) . . ?
O1 C9 C8 115.9(2) . . ?
O1 C9 C10 124.4(3) . . ?
C8 C9 C10 119.7(2) . . ?
C11 C6 C7 117.4(2) . . ?
C11 C6 C3 121.4(2) . . ?
C7 C6 C3 120.9(2) . . ?
C16 C15 C14 119.2(3) . . ?
C9 O1 C12 117.4(2) . . ?
C7 C8 C9 120.2(2) . . ?
C8 C7 C6 121.5(2) . . ?
N1 C1 C2 121.3(2) . . ?
N1 C1 C19 116.5(2) . . ?
C2 C1 C19 122.1(2) . . ?
O4 C18 C17 117.5(2) . . ?
O4 C18 C13 122.4(2) . . ?
C17 C18 C13 120.1(3) . . ?
C15 C14 C13 122.2(3) . . ?
C9 C10 C11 119.3(3) . . ?
C16 C17 C18 120.5(3) . . ?
C17 C16 C15 120.3(3) . . ?
C20 C19 C1 112.5(3) . . ?
O2 C20 O3 124.4(4) . . ?
O2 C20 C19 122.2(4) . . ?
O3 C20 C19 113.4(4) . . ?
C20 O3 C21 114.0(5) . . ?
C22 C21 O3 106.8(8) . . ?

loop_
_geom_bond_atom_site_label_1
_geom_bond_atom_site_label_2
_geom_bond_distance
_geom_bond_site_symmetry_2
_geom_bond_publ_flag
N1 C1 1.336(3) . ?
N1 C5 1.347(3) . ?
C4 C3 1.403(3) . ?
C4 C5 1.413(3) . ?
C4 C23 1.498(4) . ?
C5 C13 1.492(3) . ?
C3 C2 1.387(4) . ?
C3 C6 1.487(3) . ?
C13 C14 1.389(4) . ?
C13 C18 1.399(4) . ?
C2 C1 1.376(4) . ?
C11 C6 1.385(4) . ?
C11 C10 1.387(4) . ?
C9 O1 1.371(3) . ?
C9 C8 1.380(4) . ?
C9 C10 1.382(4) . ?
C6 C7 1.388(4) . ?
C15 C16 1.378(4) . ?
C15 C14 1.377(4) . ?
O1 C12 1.424(4) . ?
C8 C7 1.376(4) . ?
C1 C19 1.511(4) . ?
C18 O4 1.362(3) . ?
C18 C17 1.391(4) . ?
C17 C16 1.372(4) . ?
C19 C20 1.468(5) . ?
C20 O2 1.209(5) . ?
C20 O3 1.264(5) . ?
O3 C21 1.471(7) . ?
C21 C22 1.386(8) . ?
